data_2208954
loop_
_publ_author_name
'Zhong-Lu You'

_publ_section_title
;
 Bis{1-[3-(dimethylamino)propyliminomethyl]naphtholato}nickel(II)
 bis(perchlorate)
;
_journal_coeditor_code LH2054
_journal_issue 5
_journal_name_full 'Acta Crystallographica Section E'
_journal_page_first m1097
_journal_page_last m1099
_journal_paper_doi 10.1107/S1600536806014309
_journal_volume 62
_journal_year 2006
_chemical_formula_iupac '[Ni (C16 H20 N2 O)2] (Cl O4)2'
_chemical_formula_moiety 'C32 H40 N4 Ni O2 2+, 2Cl O4 -'
_chemical_formula_sum 'C32 H40 Cl2 N4 Ni O10'
_chemical_formula_weight 770.29
_chemical_name_systematic
;
Bis[1-(3-dimethylaminopropyliminomethyl)naphtholato]nickel(II)
bis(perchlorate)
;
_space_group_IT_number 14
_symmetry_cell_setting monoclinic
_symmetry_space_group_name_Hall '-P 2ybc'
_symmetry_space_group_name_H-M 'P 1 21/c 1'
_atom_sites_solution_hydrogens geom
_atom_sites_solution_primary direct
_atom_sites_solution_secondary difmap
_audit_creation_method SHELXL-97
_cell_angle_alpha 90.00
_cell_angle_beta 103.0160(10)
_cell_angle_gamma 90.00
_cell_formula_units_Z 2
_cell_length_a 12.218(2)
_cell_length_b 9.6480(10)
_cell_length_c 14.974(2)
_cell_measurement_reflns_used 3658
_cell_measurement_temperature 298(2)
_cell_measurement_theta_max 26.0
_cell_measurement_theta_min 2.5
_cell_volume 1719.8(4)
_computing_cell_refinement 'SAINT (Bruker, 1998)'
_computing_data_collection 'SMART (Bruker, 1998)'
_computing_data_reduction SAINT
_computing_molecular_graphics 'SHELXTL (Sheldrick, 1997b)'
_computing_publication_material SHELXTL
_computing_structure_refinement 'SHELXL97 (Sheldrick, 1997a)'
_computing_structure_solution 'SHELXS97 (Sheldrick, 1997a)'
_diffrn_ambient_temperature 298(2)
_diffrn_measured_fraction_theta_full 0.993
_diffrn_measured_fraction_theta_max 0.993
_diffrn_measurement_device_type 'Bruker SMART 1000 CCD area-detector'
_diffrn_measurement_method \w
_diffrn_radiation_monochromator graphite
_diffrn_radiation_source 'fine-focus sealed tube'
_diffrn_radiation_type MoK\a
_diffrn_radiation_wavelength 0.71073
_diffrn_reflns_av_R_equivalents 0.0299
_diffrn_reflns_av_sigmaI/netI 0.0319
_diffrn_reflns_limit_h_max 15
_diffrn_reflns_limit_h_min -15
_diffrn_reflns_limit_k_max 12
_diffrn_reflns_limit_k_min -12
_diffrn_reflns_limit_l_max 19
_diffrn_reflns_limit_l_min -19
_diffrn_reflns_number 14363
_diffrn_reflns_theta_full 27.49
_diffrn_reflns_theta_max 27.49
_diffrn_reflns_theta_min 1.71
_diffrn_standards_number 0
_exptl_absorpt_coefficient_mu 0.782
_exptl_absorpt_correction_T_max 0.8721
_exptl_absorpt_correction_T_min 0.8407
_exptl_absorpt_correction_type multi-scan
_exptl_absorpt_process_details '(SADABS; Sheldrick, 1996)'
_exptl_crystal_colour green
_exptl_crystal_density_diffrn 1.487
_exptl_crystal_density_method 'not measured'
_exptl_crystal_description block
_exptl_crystal_F_000 804
_exptl_crystal_size_max 0.23
_exptl_crystal_size_mid 0.20
_exptl_crystal_size_min 0.18
_refine_diff_density_max 0.896
_refine_diff_density_min -0.578
_refine_ls_extinction_method none
_refine_ls_goodness_of_fit_ref 1.070
_refine_ls_hydrogen_treatment mixed
_refine_ls_matrix_type full
_refine_ls_number_parameters 228
_refine_ls_number_reflns 3929
_refine_ls_number_restraints 7
_refine_ls_restrained_S_all 1.084
_refine_ls_R_factor_all 0.0731
_refine_ls_R_factor_gt 0.0561
_refine_ls_shift/su_max 0.000
_refine_ls_shift/su_mean <0.001
_refine_ls_structure_factor_coef Fsqd
_refine_ls_weighting_details 'calc w=1/[\s^2^(Fo^2^)+(0.082P)^2^+1.7986P] where P=(Fo^2^+2Fc^2^)/3'
_refine_ls_weighting_scheme calc
_refine_ls_wR_factor_gt 0.1598
_refine_ls_wR_factor_ref 0.1735
_reflns_number_gt 2996
_reflns_number_total 3929
_reflns_threshold_expression I>2\s(I)
_cod_data_source_file lh2054.cif
_cod_data_source_block I
_cod_depositor_comments
;
The following automatic conversions were performed:
'_symmetry_cell_setting' value 'Monoclinic' changed to 'monoclinic'
according to '/home/saulius/struct/CIF-dictionaries/cif_core.dic'
dictionary named 'cif_core.dic' version 2.4.1 from 2010-06-29.

Automatic conversion script
Id: cif_fix_enum 1527 2010-12-29 10:47:43Z saulius 

The following automatic conversions were performed:

'_symmetry_cell_setting' value 'Monoclinic' changed to 'monoclinic'
according to /home/saulius/struct/CIF-dictionaries/cif_core.dic
dictionary named 'cif_core.dic' version 2.4.1 from 2010-06-29.

Automatic conversion script
Id: cif_fix_values 1715 2011-07-08 13:25:40Z adriana 
;
_cod_original_sg_symbol_H-M 'P 21/c'
_cod_database_code 2208954
_cod_database_fobs_code 2208954

loop_
_symmetry_equiv_pos_as_xyz
'x, y, z'
'-x, y+1/2, -z+1/2'
'-x, -y, -z'
'x, -y-1/2, z-1/2'

loop_
_atom_site_type_symbol
_atom_site_label
_atom_site_fract_x
_atom_site_fract_y
_atom_site_fract_z
_atom_site_U_iso_or_equiv
_atom_site_adp_type
_atom_site_calc_flag
_atom_site_refinement_flags
_atom_site_occupancy
Ni Ni1 1.0000 1.0000 0.5000 0.0406(2) Uani d S 1
Cl Cl1 0.54306(9) 0.21488(11) 0.05917(6) 0.0607(3) Uani d . 1
O O1 1.0313(2) 0.8873(3) 0.60100(17) 0.0546(7) Uani d . 1
O O2 0.6649(3) 0.1883(5) 0.0855(3) 0.1156(15) Uani d . 1
O O3 0.4946(3) 0.1106(4) 0.1032(3) 0.0979(12) Uani d . 1
O O4 0.5278(4) 0.3485(4) 0.0910(3) 0.1105(14) Uani d . 1
O O5 0.5206(5) 0.2056(6) -0.0349(3) 0.1364(18) Uani d U 1
N N1 0.8508(2) 1.0281(3) 0.51446(18) 0.0423(6) Uani d . 1
N N2 0.6433(3) 0.8906(4) 0.2032(2) 0.0549(8) Uani d D 1
C C1 0.8893(3) 0.9651(3) 0.6754(2) 0.0396(7) Uani d . 1
C C2 0.9887(3) 0.8960(4) 0.6732(2) 0.0446(8) Uani d . 1
C C3 1.0478(3) 0.8272(4) 0.7543(3) 0.0572(10) Uani d . 1
H H3 1.1121 0.7767 0.7527 0.069 Uiso calc R 1
C C4 1.0121(3) 0.8340(4) 0.8330(3) 0.0581(10) Uani d . 1
H H4 1.0527 0.7880 0.8845 0.070 Uiso calc R 1
C C5 0.9154(3) 0.9084(4) 0.8397(2) 0.0487(8) Uani d . 1
C C6 0.8793(4) 0.9188(5) 0.9224(3) 0.0646(11) Uani d . 1
H H6 0.9197 0.8734 0.9743 0.078 Uiso calc R 1
C C7 0.7870(4) 0.9934(5) 0.9283(3) 0.0664(12) Uani d . 1
H H7 0.7651 0.9995 0.9838 0.080 Uiso calc R 1
C C8 0.7256(4) 1.0604(4) 0.8512(3) 0.0577(10) Uani d . 1
H H8 0.6625 1.1117 0.8554 0.069 Uiso calc R 1
C C9 0.7566(3) 1.0522(4) 0.7690(2) 0.0476(8) Uani d . 1
H H9 0.7141 1.0980 0.7182 0.057 Uiso calc R 1
C C10 0.8521(3) 0.9753(3) 0.7600(2) 0.0414(7) Uani d . 1
C C11 0.8205(3) 1.0137(3) 0.5918(2) 0.0422(7) Uani d . 1
H H11 0.7470 1.0375 0.5926 0.051 Uiso calc R 1
C C12 0.7618(3) 1.0652(4) 0.4350(2) 0.0501(9) Uani d . 1
H H12A 0.7829 1.1482 0.4065 0.060 Uiso calc R 1
H H12B 0.6928 1.0842 0.4546 0.060 Uiso calc R 1
C C13 0.7429(3) 0.9467(4) 0.3662(2) 0.0517(9) Uani d . 1
H H13A 0.7148 0.8661 0.3926 0.062 Uiso calc R 1
H H13B 0.8134 0.9218 0.3508 0.062 Uiso calc R 1
C C14 0.6584(4) 0.9919(4) 0.2802(3) 0.0562(10) Uani d . 1
H H14A 0.5863 1.0069 0.2956 0.067 Uiso calc R 1
H H14B 0.6825 1.0797 0.2597 0.067 Uiso calc R 1
C C15 0.5992(4) 0.7562(5) 0.2273(3) 0.0757(13) Uani d . 1
H H15A 0.5821 0.6980 0.1740 0.113 Uiso calc R 1
H H15B 0.5322 0.7716 0.2493 0.113 Uiso calc R 1
H H15C 0.6546 0.7119 0.2743 0.113 Uiso calc R 1
C C16 0.7459(4) 0.8705(5) 0.1672(3) 0.0705(12) Uani d . 1
H H16A 0.7742 0.9591 0.1537 0.106 Uiso calc R 1
H H16B 0.7278 0.8158 0.1123 0.106 Uiso calc R 1
H H16C 0.8020 0.8237 0.2123 0.106 Uiso calc R 1
H H2 0.593(3) 0.934(5) 0.159(2) 0.080 Uiso d D 1

loop_
_atom_site_aniso_label
_atom_site_aniso_U_11
_atom_site_aniso_U_22
_atom_site_aniso_U_33
_atom_site_aniso_U_12
_atom_site_aniso_U_13
_atom_site_aniso_U_23
Ni1 0.0456(4) 0.0444(4) 0.0355(3) 0.0109(3) 0.0170(2) 0.0039(2)
Cl1 0.0793(7) 0.0613(6) 0.0427(5) -0.0129(5) 0.0164(4) -0.0013(4)
O1 0.0604(15) 0.0607(16) 0.0495(14) 0.0232(13) 0.0267(12) 0.0165(12)
O2 0.082(3) 0.127(4) 0.138(4) 0.001(2) 0.026(3) 0.012(3)
O3 0.101(3) 0.090(3) 0.111(3) -0.004(2) 0.043(2) 0.025(2)
O4 0.115(3) 0.083(3) 0.140(4) 0.008(2) 0.045(3) -0.015(3)
O5 0.185(5) 0.155(4) 0.054(2) -0.017(4) -0.006(2) 0.004(2)
N1 0.0476(16) 0.0482(16) 0.0332(13) 0.0091(12) 0.0133(12) 0.0009(11)
N2 0.066(2) 0.060(2) 0.0348(15) 0.0082(16) 0.0045(14) 0.0081(13)
C1 0.0467(18) 0.0375(16) 0.0373(16) -0.0002(13) 0.0150(14) 0.0020(13)
C2 0.0504(19) 0.0428(18) 0.0442(18) 0.0040(15) 0.0179(15) 0.0097(14)
C3 0.058(2) 0.058(2) 0.058(2) 0.0170(18) 0.0192(18) 0.0216(18)
C4 0.065(2) 0.063(2) 0.045(2) 0.0047(19) 0.0100(17) 0.0194(18)
C5 0.059(2) 0.0488(19) 0.0405(18) -0.0075(16) 0.0150(16) 0.0036(15)
C6 0.088(3) 0.069(3) 0.039(2) -0.007(2) 0.017(2) 0.0095(18)
C7 0.085(3) 0.079(3) 0.044(2) -0.007(2) 0.031(2) -0.0030(19)
C8 0.067(2) 0.059(2) 0.056(2) -0.004(2) 0.0331(19) -0.0059(19)
C9 0.054(2) 0.0497(19) 0.0437(19) -0.0032(16) 0.0206(16) 0.0008(15)
C10 0.0503(19) 0.0398(17) 0.0370(16) -0.0071(14) 0.0156(14) 0.0002(13)
C11 0.0455(18) 0.0442(18) 0.0405(17) 0.0063(14) 0.0175(14) -0.0007(13)
C12 0.051(2) 0.062(2) 0.0392(18) 0.0181(17) 0.0130(15) 0.0040(16)
C13 0.058(2) 0.056(2) 0.0387(18) 0.0135(18) 0.0059(16) 0.0076(16)
C14 0.066(2) 0.061(2) 0.0394(19) 0.0163(18) 0.0070(17) 0.0078(16)
C15 0.090(3) 0.074(3) 0.055(2) -0.017(3) 0.001(2) 0.012(2)
C16 0.088(3) 0.076(3) 0.052(2) 0.002(2) 0.026(2) -0.001(2)

loop_
_atom_type_symbol
_atom_type_description
_atom_type_scat_dispersion_real
_atom_type_scat_dispersion_imag
_atom_type_scat_source
C C 0.0033 0.0016 'International Tables Vol C Tables 4.2.6.8 and 6.1.1.4'
H H 0.0000 0.0000 'International Tables Vol C Tables 4.2.6.8 and 6.1.1.4'
N N 0.0061 0.0033 'International Tables Vol C Tables 4.2.6.8 and 6.1.1.4'
O O 0.0106 0.0060 'International Tables Vol C Tables 4.2.6.8 and 6.1.1.4'
Cl Cl 0.1484 0.1585 'International Tables Vol C Tables 4.2.6.8 and 6.1.1.4'
Ni Ni 0.3393 1.1124 'International Tables Vol C Tables 4.2.6.8 and 6.1.1.4'

loop_
_geom_angle_atom_site_label_1
_geom_angle_atom_site_label_2
_geom_angle_atom_site_label_3
_geom_angle_site_symmetry_1
_geom_angle_site_symmetry_3
_geom_angle
_geom_angle_publ_flag
O1 Ni1 O1 3_776 . 180 y
O1 Ni1 N1 3_776 3_776 91.01(11) ?
O1 Ni1 N1 . 3_776 88.99(11) y
O1 Ni1 N1 3_776 . 88.99(11) ?
O1 Ni1 N1 . . 91.01(11) y
N1 Ni1 N1 3_776 . 180 y
O5 Cl1 O4 . . 113.4(3) ?
O5 Cl1 O3 . . 115.2(3) ?
O4 Cl1 O3 . . 113.4(3) ?
O5 Cl1 O2 . . 102.6(3) ?
O4 Cl1 O2 . . 105.8(3) ?
O3 Cl1 O2 . . 104.9(3) ?
C2 O1 Ni1 . . 126.7(2) ?
C11 N1 C12 . . 116.3(3) ?
C11 N1 Ni1 . . 123.9(2) ?
C12 N1 Ni1 . . 119.8(2) ?
C15 N2 C16 . . 111.0(4) ?
C15 N2 C14 . . 112.0(3) ?
C16 N2 C14 . . 113.5(3) ?
C15 N2 H2 . . 111(3) ?
C16 N2 H2 . . 107(3) ?
C14 N2 H2 . . 102(3) ?
C2 C1 C11 . . 118.9(3) ?
C2 C1 C10 . . 120.2(3) ?
C11 C1 C10 . . 120.7(3) ?
O1 C2 C1 . . 124.3(3) ?
O1 C2 C3 . . 117.1(3) ?
C1 C2 C3 . . 118.6(3) ?
C4 C3 C2 . . 121.3(4) ?
C4 C3 H3 . . 119.3 ?
C2 C3 H3 . . 119.3 ?
C3 C4 C5 . . 122.1(3) ?
C3 C4 H4 . . 119.0 ?
C5 C4 H4 . . 119.0 ?
C4 C5 C6 . . 122.3(4) ?
C4 C5 C10 . . 118.6(3) ?
C6 C5 C10 . . 119.1(4) ?
C7 C6 C5 . . 121.6(4) ?
C7 C6 H6 . . 119.2 ?
C5 C6 H6 . . 119.2 ?
C6 C7 C8 . . 119.6(4) ?
C6 C7 H7 . . 120.2 ?
C8 C7 H7 . . 120.2 ?
C9 C8 C7 . . 121.0(4) ?
C9 C8 H8 . . 119.5 ?
C7 C8 H8 . . 119.5 ?
C8 C9 C10 . . 121.1(4) ?
C8 C9 H9 . . 119.4 ?
C10 C9 H9 . . 119.4 ?
C9 C10 C5 . . 117.5(3) ?
C9 C10 C1 . . 123.3(3) ?
C5 C10 C1 . . 119.1(3) ?
N1 C11 C1 . . 126.1(3) ?
N1 C11 H11 . . 116.9 ?
C1 C11 H11 . . 116.9 ?
N1 C12 C13 . . 109.7(3) ?
N1 C12 H12A . . 109.7 ?
C13 C12 H12A . . 109.7 ?
N1 C12 H12B . . 109.7 ?
C13 C12 H12B . . 109.7 ?
H12A C12 H12B . . 108.2 ?
C12 C13 C14 . . 109.1(3) ?
C12 C13 H13A . . 109.9 ?
C14 C13 H13A . . 109.9 ?
C12 C13 H13B . . 109.9 ?
C14 C13 H13B . . 109.9 ?
H13A C13 H13B . . 108.3 ?
N2 C14 C13 . . 114.1(3) ?
N2 C14 H14A . . 108.7 ?
C13 C14 H14A . . 108.7 ?
N2 C14 H14B . . 108.7 ?
C13 C14 H14B . . 108.7 ?
H14A C14 H14B . . 107.6 ?
N2 C15 H15A . . 109.5 ?
N2 C15 H15B . . 109.5 ?
H15A C15 H15B . . 109.5 ?
N2 C15 H15C . . 109.5 ?
H15A C15 H15C . . 109.5 ?
H15B C15 H15C . . 109.5 ?
N2 C16 H16A . . 109.5 ?
N2 C16 H16B . . 109.5 ?
H16A C16 H16B . . 109.5 ?
N2 C16 H16C . . 109.5 ?
H16A C16 H16C . . 109.5 ?
H16B C16 H16C . . 109.5 ?

loop_
_geom_bond_atom_site_label_1
_geom_bond_atom_site_label_2
_geom_bond_site_symmetry_2
_geom_bond_distance
_geom_bond_publ_flag
Ni1 O1 3_776 1.832(2) ?
Ni1 O1 . 1.832(2) y
Ni1 N1 3_776 1.903(3) ?
Ni1 N1 . 1.903(3) y
Cl1 O5 . 1.376(4) ?
Cl1 O4 . 1.402(4) ?
Cl1 O3 . 1.405(4) ?
Cl1 O2 . 1.475(4) ?
O1 C2 . 1.304(4) ?
N1 C11 . 1.300(4) ?
N1 C12 . 1.464(4) ?
N2 C15 . 1.480(6) ?
N2 C16 . 1.484(5) ?
N2 C14 . 1.490(5) ?
N2 H2 . 0.90(4) ?
C1 C2 . 1.392(5) ?
C1 C11 . 1.420(5) ?
C1 C10 . 1.443(4) ?
C2 C3 . 1.429(5) ?
C3 C4 . 1.346(5) ?
C3 H3 . 0.9300 ?
C4 C5 . 1.405(5) ?
C4 H4 . 0.9300 ?
C5 C6 . 1.409(5) ?
C5 C10 . 1.423(5) ?
C6 C7 . 1.357(6) ?
C6 H6 . 0.9300 ?
C7 C8 . 1.388(6) ?
C7 H7 . 0.9300 ?
C8 C9 . 1.369(5) ?
C8 H8 . 0.9300 ?
C9 C10 . 1.415(5) ?
C9 H9 . 0.9300 ?
C11 H11 . 0.9300 ?
C12 C13 . 1.521(5) ?
C12 H12A . 0.9700 ?
C12 H12B . 0.9700 ?
C13 C14 . 1.522(5) ?
C13 H13A . 0.9700 ?
C13 H13B . 0.9700 ?
C14 H14A . 0.9700 ?
C14 H14B . 0.9700 ?
C15 H15A . 0.9600 ?
C15 H15B . 0.9600 ?
C15 H15C . 0.9600 ?
C16 H16A . 0.9600 ?
C16 H16B . 0.9600 ?
C16 H16C . 0.9600 ?

loop_
_geom_hbond_atom_site_label_D
_geom_hbond_atom_site_label_H
_geom_hbond_atom_site_label_A
_geom_hbond_site_symmetry_A
_geom_hbond_distance_DH
_geom_hbond_distance_HA
_geom_hbond_distance_DA
_geom_hbond_angle_DHA
N2 H2 O5 3_665 0.90(4) 2.46(4) 2.992(5) 119(4)
N2 H2 O3 1_565 0.90(4) 2.14(2) 2.970(5) 153(4)
